data_7247856
loop_
_publ_author_name
'Zeng, Kui'
'Pandit, Neeraj Kumar'
'Oliveira, Jo\~ao C. A.'
'Dechert, Sebastian'
'Ackermann, Lutz'
'Zhang, Kai'

_publ_section_title
;
 Weak-coordination-auxiliary aminocatalysis enables directed [3 + 2]
 cyclization for 2-acylindolizines
;
_journal_issue 9
_journal_name_full 'Green Chemistry'
_journal_page_first 5253
_journal_page_last 5259
_journal_paper_doi 10.1039/D3GC03552B
_journal_volume 26
_journal_year 2024
_chemical_formula_moiety 'C13 H15 N O'
_chemical_formula_sum 'C13 H15 N O'
_chemical_formula_weight 201.26
_space_group_crystal_system monoclinic
_space_group_IT_number 14
_space_group_name_Hall '-P 2ybc'
_space_group_name_H-M_alt 'P 1 21/c 1'
_atom_sites_solution_hydrogens geom
_audit_creation_method SHELXL-2018/3
_audit_update_record
;
2021-10-12 deposited with the CCDC.	2023-12-06 downloaded from the CCDC.
;
_cell_angle_alpha 90
_cell_angle_beta 100.317(6)
_cell_angle_gamma 90
_cell_formula_units_Z 4
_cell_length_a 7.5190(13)
_cell_length_b 12.050(2)
_cell_length_c 11.678(2)
_cell_measurement_reflns_used 155
_cell_measurement_temperature 100(2)
_cell_measurement_theta_max 22.1858
_cell_measurement_theta_min 2.4498
_cell_volume 1041.0(3)
_computing_cell_refinement 'SAINT V8.40A (Bruker Nano, Inc., 2019)'
_computing_data_collection 'Bruker Instrument Service vV6.2.10'
_computing_data_reduction 'SAINT V8.40A (Bruker Nano, Inc., 2019)'
_computing_molecular_graphics 'DIAMOND (Brandenburg, 2012)'
_computing_publication_material 'SHELXL-2018/3 (Sheldrick, 2018)'
_computing_structure_refinement 'SHELXL-2018/3 (Sheldrick, 2018)'
_computing_structure_solution 'SHELXT-2018/2 (Sheldrick, 2018)'
_diffrn_ambient_temperature 100(2)
_diffrn_detector_area_resol_mean 7.3910
_diffrn_measured_fraction_theta_full 0.999
_diffrn_measured_fraction_theta_max 0.999
_diffrn_measurement_device_type 'Bruker D8 Quest'
_diffrn_measurement_method '\f and \w scans'
_diffrn_radiation_type MoK\a
_diffrn_radiation_wavelength 0.71073
_diffrn_reflns_av_R_equivalents 0.1020
_diffrn_reflns_av_unetI/netI 0.0462
_diffrn_reflns_Laue_measured_fraction_full 0.999
_diffrn_reflns_Laue_measured_fraction_max 0.999
_diffrn_reflns_limit_h_max 9
_diffrn_reflns_limit_h_min -9
_diffrn_reflns_limit_k_max 15
_diffrn_reflns_limit_k_min -15
_diffrn_reflns_limit_l_max 15
_diffrn_reflns_limit_l_min -15
_diffrn_reflns_number 31200
_diffrn_reflns_point_group_measured_fraction_full 0.999
_diffrn_reflns_point_group_measured_fraction_max 0.999
_diffrn_reflns_theta_full 25.242
_diffrn_reflns_theta_max 27.885
_diffrn_reflns_theta_min 2.449
_diffrn_source 'Microfocus sealed tube'
_exptl_absorpt_coefficient_mu 0.081
_exptl_absorpt_correction_T_max 0.99
_exptl_absorpt_correction_T_min 0.80
_exptl_absorpt_correction_type multi-scan
_exptl_absorpt_process_details 'SADABS-2016/2 (Bruker AXS, 2016)'
_exptl_crystal_colour yellow
_exptl_crystal_density_diffrn 1.284
_exptl_crystal_description block
_exptl_crystal_F_000 432
_exptl_crystal_size_max 0.347
_exptl_crystal_size_mid 0.188
_exptl_crystal_size_min 0.124
_refine_diff_density_max 0.229
_refine_diff_density_min -0.258
_refine_diff_density_rms 0.052
_refine_ls_extinction_method none
_refine_ls_goodness_of_fit_ref 1.078
_refine_ls_hydrogen_treatment constr
_refine_ls_matrix_type full
_refine_ls_number_parameters 139
_refine_ls_number_reflns 2483
_refine_ls_number_restraints 0
_refine_ls_restrained_S_all 1.078
_refine_ls_R_factor_all 0.0863
_refine_ls_R_factor_gt 0.0505
_refine_ls_shift/su_max 0.000
_refine_ls_shift/su_mean 0.000
_refine_ls_structure_factor_coef Fsqd
_refine_ls_weighting_details 'w=1/[\s^2^(Fo^2^)+(0.0516P)^2^+0.5691P] where P=(Fo^2^+2Fc^2^)/3'
_refine_ls_weighting_scheme calc
_refine_ls_wR_factor_gt 0.1167
_refine_ls_wR_factor_ref 0.1372
_reflns_Friedel_coverage 0.000
_reflns_number_gt 1762
_reflns_number_total 2483
_reflns_threshold_expression 'I > 2\s(I)'
_cod_data_source_file d3gc03552b2.cif
_cod_data_source_block kui1366_21
_cod_depositor_comments 'Adding full bibliography for 7247855--7247856.cif.'
_cod_original_sg_symbol_H-M 'P 21/c'
_cod_database_code 7247856
_shelx_shelxl_version_number 2018/3
_shelx_space_group_comment
;
The symmetry employed for this shelxl refinement is uniquely defined
by the following loop, which should always be used as a source of
symmetry information in preference to the above space-group names.
They are only intended as comments.
;
_shelx_estimated_absorpt_t_min 0.972
_shelx_estimated_absorpt_t_max 0.990

loop_
_space_group_symop_operation_xyz
'x, y, z'
'-x, y+1/2, -z+1/2'
'-x, -y, -z'
'x, -y-1/2, z-1/2'

loop_
_atom_site_label
_atom_site_type_symbol
_atom_site_fract_x
_atom_site_fract_y
_atom_site_fract_z
_atom_site_U_iso_or_equiv
_atom_site_adp_type
_atom_site_occupancy
_atom_site_site_symmetry_order
_atom_site_calc_flag
_atom_site_refinement_flags_posn
_atom_site_refinement_flags_adp
_atom_site_refinement_flags_occupancy
_atom_site_disorder_assembly
_atom_site_disorder_group
O1 O 0.32576(18) 0.25470(11) 0.65553(11) 0.0323(3) Uani 1 1 d . . . . .
N1 N 0.31888(19) 0.59003(13) 0.55837(12) 0.0247(3) Uani 1 1 d . . . . .
C1 C 0.2636(2) 0.40909(15) 0.53121(14) 0.0232(4) Uani 1 1 d . . . . .
C2 C 0.3477(2) 0.48875(15) 0.61072(14) 0.0229(4) Uani 1 1 d . . . . .
C3 C 0.3715(2) 0.69489(15) 0.60042(15) 0.0263(4) Uani 1 1 d . . . . .
H3 H 0.439430 0.703304 0.676750 0.032 Uiso 1 1 calc R U . . .
C4 C 0.3259(2) 0.78529(16) 0.53247(16) 0.0292(4) Uani 1 1 d . . . . .
H4 H 0.361634 0.857017 0.561634 0.035 Uiso 1 1 calc R U . . .
C5 C 0.2245(3) 0.77365(16) 0.41736(16) 0.0304(4) Uani 1 1 d . . . . .
H5 H 0.194310 0.837314 0.369881 0.037 Uiso 1 1 calc R U . . .
C6 C 0.1715(2) 0.67164(16) 0.37611(16) 0.0278(4) Uani 1 1 d . . . . .
H6 H 0.103424 0.664202 0.299709 0.033 Uiso 1 1 calc R U . . .
C7 C 0.2163(2) 0.57628(15) 0.44535(14) 0.0217(4) Uani 1 1 d . . . . .
C8 C 0.1824(2) 0.46483(15) 0.42699(14) 0.0238(4) Uani 1 1 d . . . . .
C9 C 0.4520(2) 0.47696(16) 0.73133(15) 0.0274(4) Uani 1 1 d . . . . .
H9A H 0.526483 0.409796 0.736334 0.041 Uiso 1 1 calc R U . . .
H9B H 0.368013 0.471450 0.786291 0.041 Uiso 1 1 calc R U . . .
H9C H 0.530095 0.541897 0.750631 0.041 Uiso 1 1 calc R U . . .
C10 C 0.0738(2) 0.42077(16) 0.31614(15) 0.0291(4) Uani 1 1 d . . . . .
H10A H 0.026617 0.482855 0.265485 0.044 Uiso 1 1 calc R U . . .
H10B H -0.027099 0.376426 0.333861 0.044 Uiso 1 1 calc R U . . .
H10C H 0.150944 0.374219 0.276578 0.044 Uiso 1 1 calc R U . . .
C11 C 0.2649(2) 0.28977(16) 0.55752(15) 0.0255(4) Uani 1 1 d . . . . .
C12 C 0.1886(2) 0.20884(16) 0.46222(15) 0.0272(4) Uani 1 1 d . . . . .
H12A H 0.245688 0.222749 0.393496 0.033 Uiso 1 1 calc R U . . .
H12B H 0.057211 0.222398 0.438859 0.033 Uiso 1 1 calc R U . . .
C13 C 0.2183(3) 0.08828(16) 0.49852(16) 0.0338(5) Uani 1 1 d . . . . .
H13A H 0.164897 0.040005 0.433914 0.051 Uiso 1 1 calc R U . . .
H13B H 0.160987 0.073581 0.566029 0.051 Uiso 1 1 calc R U . . .
H13C H 0.348286 0.073443 0.519047 0.051 Uiso 1 1 calc R U . . .

loop_
_atom_site_aniso_label
_atom_site_aniso_U_11
_atom_site_aniso_U_22
_atom_site_aniso_U_33
_atom_site_aniso_U_23
_atom_site_aniso_U_13
_atom_site_aniso_U_12
O1 0.0388(8) 0.0317(7) 0.0246(7) 0.0029(6) 0.0005(6) -0.0011(6)
N1 0.0228(7) 0.0310(8) 0.0203(7) 0.0000(6) 0.0037(6) -0.0005(6)
C1 0.0216(8) 0.0290(10) 0.0196(8) -0.0014(7) 0.0057(6) 0.0004(7)
C2 0.0211(8) 0.0278(9) 0.0204(8) 0.0010(7) 0.0054(6) 0.0004(7)
C3 0.0250(9) 0.0315(10) 0.0221(9) -0.0019(7) 0.0034(7) -0.0021(7)
C4 0.0291(9) 0.0290(10) 0.0290(9) -0.0002(8) 0.0038(7) -0.0031(8)
C5 0.0322(10) 0.0327(11) 0.0253(9) 0.0044(8) 0.0024(8) 0.0035(8)
C6 0.0263(9) 0.0352(10) 0.0213(8) 0.0005(8) 0.0022(7) 0.0034(8)
C7 0.0184(8) 0.0296(9) 0.0168(8) -0.0002(7) 0.0027(6) 0.0023(7)
C8 0.0193(8) 0.0319(10) 0.0206(8) -0.0011(7) 0.0047(6) 0.0022(7)
C9 0.0294(9) 0.0314(10) 0.0201(8) -0.0005(7) 0.0008(7) -0.0010(8)
C10 0.0284(9) 0.0358(11) 0.0218(9) -0.0005(8) 0.0005(7) 0.0019(8)
C11 0.0233(9) 0.0320(10) 0.0216(9) 0.0001(7) 0.0057(7) 0.0010(7)
C12 0.0275(9) 0.0311(10) 0.0230(9) -0.0022(7) 0.0049(7) -0.0030(8)
C13 0.0441(11) 0.0298(10) 0.0287(10) -0.0022(8) 0.0094(8) -0.0074(9)

loop_
_atom_type_symbol
_atom_type_description
_atom_type_scat_dispersion_real
_atom_type_scat_dispersion_imag
_atom_type_scat_source
C C 0.0033 0.0016 'International Tables Vol C Tables 4.2.6.8 and 6.1.1.4'
H H 0.0000 0.0000 'International Tables Vol C Tables 4.2.6.8 and 6.1.1.4'
N N 0.0061 0.0033 'International Tables Vol C Tables 4.2.6.8 and 6.1.1.4'
O O 0.0106 0.0060 'International Tables Vol C Tables 4.2.6.8 and 6.1.1.4'

loop_
_geom_angle_atom_site_label_1
_geom_angle_atom_site_label_2
_geom_angle_atom_site_label_3
_geom_angle
_geom_angle_site_symmetry_1
_geom_angle_site_symmetry_3
_geom_angle_publ_flag
C2 N1 C3 130.06(15) . . ?
C2 N1 C7 109.24(14) . . ?
C3 N1 C7 120.69(15) . . ?
C2 C1 C8 108.36(16) . . ?
C2 C1 C11 123.02(16) . . ?
C8 C1 C11 128.61(16) . . ?
N1 C2 C1 107.37(15) . . ?
N1 C2 C9 121.52(15) . . ?
C1 C2 C9 131.12(16) . . ?
C4 C3 N1 119.91(16) . . ?
C3 C4 C5 120.56(18) . . ?
C6 C5 C4 119.83(17) . . ?
C5 C6 C7 120.72(17) . . ?
C8 C7 C6 133.38(16) . . ?
C8 C7 N1 108.33(15) . . ?
C6 C7 N1 118.28(16) . . ?
C7 C8 C1 106.69(15) . . ?
C7 C8 C10 122.50(16) . . ?
C1 C8 C10 130.79(17) . . ?
O1 C11 C1 121.23(17) . . ?
O1 C11 C12 119.48(17) . . ?
C1 C11 C12 119.29(15) . . ?
C11 C12 C13 113.18(16) . . ?

loop_
_geom_bond_atom_site_label_1
_geom_bond_atom_site_label_2
_geom_bond_distance
_geom_bond_site_symmetry_2
_geom_bond_publ_flag
O1 C11 1.229(2) . ?
N1 C2 1.365(2) . ?
N1 C3 1.387(2) . ?
N1 C7 1.414(2) . ?
C1 C2 1.405(2) . ?
C1 C8 1.428(2) . ?
C1 C11 1.470(3) . ?
C2 C9 1.491(2) . ?
C3 C4 1.355(3) . ?
C4 C5 1.429(3) . ?
C5 C6 1.354(3) . ?
C6 C7 1.411(3) . ?
C7 C8 1.377(3) . ?
C8 C10 1.498(2) . ?
C11 C12 1.513(3) . ?
C12 C13 1.519(3) . ?
